data_2243609
loop_
_publ_author_name
'Kim, Yongtae'
'Kang, Sung Kwon'

_publ_section_title
;
 Crystal structure of
 bis[2-(1<i>H</i>-benzimidazol-2-yl-\k<i>N</i>^3^)aniline-\k<i>N</i>]bis(nitrato-\k<i>O</i>)cadmium(II)
;
_journal_coeditor_code IS5523
_journal_issue 10
_journal_name_full 'Acta Crystallographica Section E'
_journal_page_first 1463
_journal_page_last 1466
_journal_paper_doi 10.1107/S2056989019012416
_journal_volume 75
_journal_year 2019
_chemical_formula_iupac '[Cd (N O3)2 (C13 H11 N3)2]'
_chemical_formula_moiety 'C26 H22 Cd N8 O6'
_chemical_formula_sum 'C26 H22 Cd N8 O6'
_chemical_formula_weight 654.91
_chemical_name_systematic
Bis[2-(1<i>H</i>-benzimidazol-2-yl-\k<i>N</i>^3^)aniline-\k<i>N</i>]bis(nitrato-\k<i>O</i>)cadmium(II)
_space_group_crystal_system monoclinic
_space_group_IT_number 15
_space_group_name_Hall '-C 2yc'
_space_group_name_H-M_alt 'C 1 2/c 1'
_atom_sites_solution_hydrogens mixed
_audit_creation_method SHELXL-2014/7
_cell_angle_alpha 90
_cell_angle_beta 106.8431(15)
_cell_angle_gamma 90
_cell_formula_units_Z 4
_cell_length_a 14.6899(4)
_cell_length_b 15.0250(3)
_cell_length_c 12.2269(3)
_cell_measurement_reflns_used 5554
_cell_measurement_temperature 296(2)
_cell_measurement_theta_max 28.01
_cell_measurement_theta_min 2.35
_cell_volume 2582.90(11)
_computing_cell_refinement
;
SAINT (Bruker, 2012)
;
_computing_data_collection
;
SMART (Bruker, 2012)
;
_computing_data_reduction
;
SAINT (Bruker, 2012)
;
_computing_molecular_graphics
;
ORTEP-3 for Windows (Farrugia, 2012)
;
_computing_publication_material
;
WinGX (Farrugia, 2012)
;
_computing_structure_refinement
;
SHELXL2013 (Sheldrick, 2015)
;
_computing_structure_solution
;
SHELXS2013 (Sheldrick, 2008)
;
_diffrn_ambient_temperature 296(2)
_diffrn_measured_fraction_theta_full 0.983
_diffrn_measured_fraction_theta_max 0.962
_diffrn_measurement_device_type 'Bruker SMART CCD area-detector'
_diffrn_measurement_method '\f and \w scans'
_diffrn_radiation_type MoK\a
_diffrn_radiation_wavelength 0.71073
_diffrn_reflns_av_R_equivalents 0.0306
_diffrn_reflns_av_unetI/netI 0.0320
_diffrn_reflns_limit_h_max 17
_diffrn_reflns_limit_h_min -19
_diffrn_reflns_limit_k_max 20
_diffrn_reflns_limit_k_min -19
_diffrn_reflns_limit_l_max 16
_diffrn_reflns_limit_l_min -16
_diffrn_reflns_number 11727
_diffrn_reflns_theta_full 25.242
_diffrn_reflns_theta_max 28.302
_diffrn_reflns_theta_min 1.984
_diffrn_source 'fine-focus sealed tube'
_exptl_absorpt_coefficient_mu 0.905
_exptl_absorpt_correction_T_max 0.726
_exptl_absorpt_correction_T_min 0.546
_exptl_absorpt_correction_type multi-scan
_exptl_absorpt_process_details
;
(SADABS; Bruker, 2012)
;
_exptl_crystal_colour colourless
_exptl_crystal_density_diffrn 1.684
_exptl_crystal_description block
_exptl_crystal_F_000 1320
_exptl_crystal_size_max 0.15
_exptl_crystal_size_mid 0.13
_exptl_crystal_size_min 0.12
_refine_diff_density_max 0.815
_refine_diff_density_min -0.349
_refine_ls_extinction_method none
_refine_ls_goodness_of_fit_ref 1.058
_refine_ls_hydrogen_treatment mixed
_refine_ls_matrix_type full
_refine_ls_number_parameters 198
_refine_ls_number_reflns 3087
_refine_ls_number_restraints 0
_refine_ls_restrained_S_all 1.058
_refine_ls_R_factor_all 0.0414
_refine_ls_R_factor_gt 0.0346
_refine_ls_shift/su_max 0.001
_refine_ls_shift/su_mean 0.000
_refine_ls_structure_factor_coef Fsqd
_refine_ls_weighting_details 'w=1/[\s^2^(Fo^2^)+(0.0422P)^2^+0.8298P] where P=(Fo^2^+2Fc^2^)/3'
_refine_ls_weighting_scheme calc
_refine_ls_wR_factor_gt 0.0753
_refine_ls_wR_factor_ref 0.0784
_reflns_number_gt 2729
_reflns_number_total 3087
_reflns_threshold_expression 'I > 2\s(I)'
_cod_data_source_file is5523sup1.cif
_cod_data_source_block I
_cod_original_sg_symbol_H-M 'C 2/c'
_cod_database_code 2243609
_shelx_space_group_comment
;
The symmetry employed for this shelxl refinement is uniquely defined
by the following loop, which should always be used as a source of
symmetry information in preference to the above space-group names.
They are only intended as comments.
;

loop_
_space_group_symop_operation_xyz
'x, y, z'
'-x, y, -z+1/2'
'x+1/2, y+1/2, z'
'-x+1/2, y+1/2, -z+1/2'
'-x, -y, -z'
'x, -y, z-1/2'
'-x+1/2, -y+1/2, -z'
'x+1/2, -y+1/2, z-1/2'

loop_
_atom_site_type_symbol
_atom_site_label
_atom_site_fract_x
_atom_site_fract_y
_atom_site_fract_z
_atom_site_U_iso_or_equiv
_atom_site_adp_type
_atom_site_calc_flag
_atom_site_occupancy
_atom_site_disorder_assembly
_atom_site_disorder_group
Cd Cd1 0.5000 0.62214(2) 0.7500 0.03198(10) Uani d 1 . .
N N2 0.59443(14) 0.72062(13) 0.68561(17) 0.0345(4) Uani d 1 . .
C C3 0.60535(16) 0.72958(16) 0.5763(2) 0.0357(5) Uani d 1 . .
C C4 0.57954(19) 0.6718(2) 0.4835(2) 0.0470(7) Uani d 1 . .
H H4 0.5507 0.6173 0.4877 0.056 Uiso calc 1 . .
C C5 0.5990(2) 0.6994(2) 0.3847(3) 0.0562(8) Uani d 1 . .
H H5 0.5826 0.6628 0.3206 0.067 Uiso calc 1 . .
C C6 0.6425(2) 0.7807(2) 0.3793(3) 0.0594(8) Uani d 1 . .
H H6 0.6538 0.7970 0.3110 0.071 Uiso calc 1 . .
C C7 0.6695(2) 0.8379(2) 0.4705(3) 0.0495(7) Uani d 1 . .
H H7 0.6997 0.8917 0.4663 0.059 Uiso calc 1 . .
C C8 0.64909(17) 0.81075(17) 0.5695(2) 0.0373(5) Uani d 1 . .
N N9 0.66350(16) 0.85021(15) 0.67542(19) 0.0380(5) Uani d 1 . .
H H9 0.696(2) 0.889(2) 0.697(3) 0.054(10) Uiso d 1 . .
C C10 0.62989(16) 0.79434(15) 0.7417(2) 0.0323(5) Uani d 1 . .
C C11 0.62624(16) 0.81778(15) 0.8566(2) 0.0334(5) Uani d 1 . .
C C12 0.6159(2) 0.90724(18) 0.8829(2) 0.0443(6) Uani d 1 . .
H H12 0.6155 0.9506 0.8285 0.053 Uiso calc 1 . .
C C13 0.6065(2) 0.93253(19) 0.9865(3) 0.0540(7) Uani d 1 . .
H H13 0.5984 0.9922 1.0017 0.065 Uiso calc 1 . .
C C14 0.6090(2) 0.86845(19) 1.0683(3) 0.0520(7) Uani d 1 . .
H H14 0.6028 0.8852 1.1390 0.062 Uiso calc 1 . .
C C15 0.62043(18) 0.78054(18) 1.0463(2) 0.0428(6) Uani d 1 . .
H H15 0.6230 0.7383 1.1027 0.051 Uiso calc 1 . .
C C16 0.62832(16) 0.75354(16) 0.9400(2) 0.0331(5) Uani d 1 . .
N N17 0.63122(16) 0.66172(14) 0.9164(2) 0.0367(5) Uani d 1 . .
H H17A 0.674(2) 0.6453(18) 0.885(3) 0.040(8) Uiso d 1 . .
H H17B 0.640(2) 0.6314(18) 0.972(3) 0.037(8) Uiso d 1 . .
N N18 0.63805(17) 0.48486(14) 0.6968(2) 0.0457(5) Uani d 1 . .
O O19 0.55302(15) 0.50697(13) 0.6581(2) 0.0584(6) Uani d 1 . .
O O20 0.67211(17) 0.43131(17) 0.6449(2) 0.0793(8) Uani d 1 . .
O O21 0.6875(2) 0.51407(17) 0.7877(2) 0.0861(8) Uani d 1 . .

loop_
_atom_site_aniso_label
_atom_site_aniso_U_11
_atom_site_aniso_U_22
_atom_site_aniso_U_33
_atom_site_aniso_U_12
_atom_site_aniso_U_13
_atom_site_aniso_U_23
Cd1 0.02785(14) 0.02431(13) 0.04112(16) 0.000 0.00582(10) 0.000
N2 0.0292(11) 0.0388(11) 0.0348(11) -0.0043(8) 0.0083(8) -0.0076(9)
C3 0.0269(12) 0.0433(14) 0.0362(14) 0.0012(9) 0.0078(10) -0.0038(11)
C4 0.0370(15) 0.0591(18) 0.0432(16) -0.0004(12) 0.0090(11) -0.0138(13)
C5 0.0521(18) 0.076(2) 0.0366(16) 0.0124(15) 0.0060(13) -0.0119(15)
C6 0.066(2) 0.079(2) 0.0350(16) 0.0263(17) 0.0172(14) 0.0110(16)
C7 0.0522(18) 0.0522(17) 0.0479(17) 0.0117(13) 0.0205(13) 0.0133(14)
C8 0.0321(13) 0.0434(14) 0.0361(14) 0.0049(10) 0.0092(10) 0.0016(11)
N9 0.0379(12) 0.0354(11) 0.0402(12) -0.0066(9) 0.0107(9) -0.0014(10)
C10 0.0267(12) 0.0323(12) 0.0351(13) -0.0033(9) 0.0046(9) -0.0005(10)
C11 0.0320(13) 0.0318(12) 0.0355(13) -0.0066(9) 0.0084(10) -0.0045(10)
C12 0.0547(17) 0.0322(12) 0.0476(16) -0.0077(11) 0.0175(13) -0.0027(12)
C13 0.070(2) 0.0368(15) 0.0595(19) -0.0068(13) 0.0257(16) -0.0164(14)
C14 0.066(2) 0.0513(17) 0.0434(16) -0.0139(14) 0.0238(14) -0.0129(13)
C15 0.0465(16) 0.0441(15) 0.0365(15) -0.0082(11) 0.0097(11) -0.0019(11)
C16 0.0265(12) 0.0341(12) 0.0357(13) -0.0047(9) 0.0042(9) -0.0031(10)
N17 0.0372(13) 0.0329(11) 0.0374(13) 0.0007(9) 0.0068(10) 0.0019(10)
N18 0.0556(15) 0.0329(11) 0.0444(14) 0.0093(10) 0.0079(11) -0.0038(10)
O19 0.0457(12) 0.0411(11) 0.0832(16) 0.0077(8) 0.0105(11) -0.0139(10)
O20 0.0740(16) 0.0897(19) 0.0650(15) 0.0407(14) 0.0059(12) -0.0261(14)
O21 0.099(2) 0.0681(16) 0.0665(17) 0.0171(14) -0.0153(14) -0.0294(13)

loop_
_atom_type_symbol
_atom_type_description
_atom_type_scat_dispersion_real
_atom_type_scat_dispersion_imag
_atom_type_scat_source
C C 0.0033 0.0016 'International Tables Vol C Tables 4.2.6.8 and 6.1.1.4'
H H 0.0000 0.0000 'International Tables Vol C Tables 4.2.6.8 and 6.1.1.4'
N N 0.0061 0.0033 'International Tables Vol C Tables 4.2.6.8 and 6.1.1.4'
O O 0.0106 0.0060 'International Tables Vol C Tables 4.2.6.8 and 6.1.1.4'
Cd Cd -0.8075 1.2024 'International Tables Vol C Tables 4.2.6.8 and 6.1.1.4'

loop_
_geom_angle_atom_site_label_1
_geom_angle_atom_site_label_2
_geom_angle_atom_site_label_3
_geom_angle_site_symmetry_1
_geom_angle_site_symmetry_3
_geom_angle
_geom_angle_publ_flag
N2 Cd1 N2 . 2_656 100.60(10) n
N2 Cd1 O19 . . 89.64(8) n
N2 Cd1 O19 2_656 . 163.78(7) n
N2 Cd1 O19 . 2_656 163.78(7) ?
N2 Cd1 O19 2_656 2_656 89.64(8) ?
O19 Cd1 O19 . 2_656 83.39(11) ?
N2 Cd1 N17 . . 73.82(8) n
N2 Cd1 N17 2_656 . 88.10(7) n
O19 Cd1 N17 . . 106.95(8) n
O19 Cd1 N17 2_656 . 94.19(8) n
N2 Cd1 N17 . 2_656 88.10(7) ?
N2 Cd1 N17 2_656 2_656 73.82(8) ?
O19 Cd1 N17 . 2_656 94.18(8) ?
O19 Cd1 N17 2_656 2_656 106.95(8) ?
N17 Cd1 N17 . 2_656 151.75(10) ?
C10 N2 C3 . . 106.1(2) ?
C10 N2 Cd1 . . 122.79(16) ?
C3 N2 Cd1 . . 129.23(15) ?
C4 C3 C8 . . 121.3(2) ?
C4 C3 N2 . . 129.8(2) ?
C8 C3 N2 . . 109.0(2) ?
C5 C4 C3 . . 116.7(3) ?
C5 C4 H4 . . 121.7 ?
C3 C4 H4 . . 121.7 ?
C4 C5 C6 . . 121.3(3) ?
C4 C5 H5 . . 119.3 ?
C6 C5 H5 . . 119.3 ?
C7 C6 C5 . . 122.7(3) ?
C7 C6 H6 . . 118.6 ?
C5 C6 H6 . . 118.6 ?
C6 C7 C8 . . 116.1(3) ?
C6 C7 H7 . . 122.0 ?
C8 C7 H7 . . 122.0 ?
N9 C8 C7 . . 132.5(3) ?
N9 C8 C3 . . 105.5(2) ?
C7 C8 C3 . . 122.0(3) ?
C10 N9 C8 . . 108.1(2) ?
C10 N9 H9 . . 125(3) ?
C8 N9 H9 . . 125(3) ?
N2 C10 N9 . . 111.4(2) ?
N2 C10 C11 . . 125.3(2) ?
N9 C10 C11 . . 123.1(2) ?
C16 C11 C12 . . 118.4(2) ?
C16 C11 C10 . . 122.3(2) ?
C12 C11 C10 . . 119.2(2) ?
C13 C12 C11 . . 121.8(3) ?
C13 C12 H12 . . 119.1 ?
C11 C12 H12 . . 119.1 ?
C12 C13 C14 . . 119.2(3) ?
C12 C13 H13 . . 120.4 ?
C14 C13 H13 . . 120.4 ?
C15 C14 C13 . . 120.6(3) ?
C15 C14 H14 . . 119.7 ?
C13 C14 H14 . . 119.7 ?
C14 C15 C16 . . 120.7(3) ?
C14 C15 H15 . . 119.6 ?
C16 C15 H15 . . 119.6 ?
C15 C16 C11 . . 119.2(2) ?
C15 C16 N17 . . 119.2(2) ?
C11 C16 N17 . . 121.4(2) ?
C16 N17 Cd1 . . 110.21(15) ?
C16 N17 H17A . . 116.2(19) ?
Cd1 N17 H17A . . 93(2) ?
C16 N17 H17B . . 113(2) ?
Cd1 N17 H17B . . 118(2) ?
H17A N17 H17B . . 105(3) ?
O20 N18 O21 . . 119.1(3) ?
O20 N18 O19 . . 119.7(2) ?
O21 N18 O19 . . 121.1(2) ?
N18 O19 Cd1 . . 117.12(17) ?

loop_
_geom_bond_atom_site_label_1
_geom_bond_atom_site_label_2
_geom_bond_site_symmetry_2
_geom_bond_distance
_geom_bond_publ_flag
Cd1 N2 . 2.317(2) n
Cd1 N2 2_656 2.317(2) ?
Cd1 O19 . 2.3175(19) n
Cd1 O19 2_656 2.3175(19) ?
Cd1 N17 . 2.437(2) n
Cd1 N17 2_656 2.437(2) ?
N2 C10 . 1.327(3) ?
N2 C3 . 1.397(3) ?
C3 C4 . 1.392(4) ?
C3 C8 . 1.392(3) ?
C4 C5 . 1.384(4) ?
C4 H4 . 0.9300 ?
C5 C6 . 1.389(5) ?
C5 H5 . 0.9300 ?
C6 C7 . 1.373(4) ?
C6 H6 . 0.9300 ?
C7 C8 . 1.390(4) ?
C7 H7 . 0.9300 ?
C8 N9 . 1.384(3) ?
N9 C10 . 1.355(3) ?
N9 H9 . 0.75(3) ?
C10 C11 . 1.464(3) ?
C11 C16 . 1.398(3) ?
C11 C12 . 1.401(3) ?
C12 C13 . 1.368(4) ?
C12 H12 . 0.9300 ?
C13 C14 . 1.381(4) ?
C13 H13 . 0.9300 ?
C14 C15 . 1.368(4) ?
C14 H14 . 0.9300 ?
C15 C16 . 1.398(4) ?
C15 H15 . 0.9300 ?
C16 N17 . 1.413(3) ?
N17 H17A . 0.86(3) ?
N17 H17B . 0.79(3) ?
N18 O20 . 1.218(3) ?
N18 O21 . 1.219(3) ?
N18 O19 . 1.246(3) ?

loop_
_geom_hbond_atom_site_label_D
_geom_hbond_atom_site_label_H
_geom_hbond_atom_site_label_A
_geom_hbond_site_symmetry_A
_geom_hbond_distance_DH
_geom_hbond_distance_HA
_geom_hbond_distance_DA
_geom_hbond_angle_DHA
N9 H9 O20 4_656 0.75(3) 2.39(3) 3.012(3) 140(3)
N9 H9 O21 4_656 0.75(3) 2.51(3) 3.238(3) 163(3)
N17 H17A O21 . 0.86(3) 2.34(3) 2.973(3) 131(2)
N17 H17B O20 6_566 0.79(3) 2.24(3) 3.024(3) 170(3)

loop_
_geom_torsion_atom_site_label_1
_geom_torsion_atom_site_label_2
_geom_torsion_atom_site_label_3
_geom_torsion_atom_site_label_4
_geom_torsion_site_symmetry_1
_geom_torsion_site_symmetry_2
_geom_torsion_site_symmetry_3
_geom_torsion_site_symmetry_4
_geom_torsion
_geom_torsion_publ_flag
C10 N2 C3 C4 . . . . -179.5(3) ?
Cd1 N2 C3 C4 . . . . -15.2(4) ?
C10 N2 C3 C8 . . . . 0.4(3) ?
Cd1 N2 C3 C8 . . . . 164.74(16) ?
C8 C3 C4 C5 . . . . -0.4(4) ?
N2 C3 C4 C5 . . . . 179.5(3) ?
C3 C4 C5 C6 . . . . 0.3(4) ?
C4 C5 C6 C7 . . . . 0.6(5) ?
C5 C6 C7 C8 . . . . -1.2(4) ?
C6 C7 C8 N9 . . . . -178.7(3) ?
C6 C7 C8 C3 . . . . 1.1(4) ?
C4 C3 C8 N9 . . . . 179.5(2) ?
N2 C3 C8 N9 . . . . -0.4(3) ?
C4 C3 C8 C7 . . . . -0.3(4) ?
N2 C3 C8 C7 . . . . 179.8(2) ?
C7 C8 N9 C10 . . . . 180.0(3) ?
C3 C8 N9 C10 . . . . 0.2(3) ?
C3 N2 C10 N9 . . . . -0.3(3) ?
Cd1 N2 C10 N9 . . . . -165.88(16) ?
C3 N2 C10 C11 . . . . 174.4(2) ?
Cd1 N2 C10 C11 . . . . 8.8(3) ?
C8 N9 C10 N2 . . . . 0.1(3) ?
C8 N9 C10 C11 . . . . -174.8(2) ?
N2 C10 C11 C16 . . . . 31.7(4) ?
N9 C10 C11 C16 . . . . -154.1(2) ?
N2 C10 C11 C12 . . . . -145.3(2) ?
N9 C10 C11 C12 . . . . 28.9(4) ?
C16 C11 C12 C13 . . . . -1.0(4) ?
C10 C11 C12 C13 . . . . 176.1(3) ?
C11 C12 C13 C14 . . . . 1.3(5) ?
C12 C13 C14 C15 . . . . -0.2(5) ?
C13 C14 C15 C16 . . . . -1.0(5) ?
C14 C15 C16 C11 . . . . 1.3(4) ?
C14 C15 C16 N17 . . . . -174.2(3) ?
C12 C11 C16 C15 . . . . -0.2(3) ?
C10 C11 C16 C15 . . . . -177.2(2) ?
C12 C11 C16 N17 . . . . 175.1(2) ?
C10 C11 C16 N17 . . . . -1.9(3) ?
C15 C16 N17 Cd1 . . . . 120.8(2) ?
C11 C16 N17 Cd1 . . . . -54.5(3) ?
O20 N18 O19 Cd1 . . . . -172.3(2) ?
O21 N18 O19 Cd1 . . . . 9.7(3) ?

_cod_database_fobs_code 2243609
